data_4307362
loop_
_publ_author_name
'Timothy J. Boyle'
'Robin M. Sewell'
'Leigh Anna M. Ottley'
'Harry D. Pratt'
'Christopher J. Quintana'
'Scott D. Bunge'

_publ_contact_author_address '1001 University Blvd, Albuquerque, NM 87106'
_publ_contact_author_email tjboyle@sandia.gov
_publ_contact_author_fax '(505) 272-7336'
_publ_contact_author_name 'Timothy J. Boyle et.al.'
_publ_section_title
;
Controlled Synthesis of a Structurally Characterized Family of Sterically
Constrained Heterocyclic Alkoxy-Modified Titanium Alkoxides
;
_journal_name_full 'Inorganic Chemistry'
_journal_page_first 1825
_journal_page_last 1835
_journal_paper_doi 10.1021/ic0618798
_journal_volume 46
_journal_year 2007
_chemical_formula_sum 'C48 H42 N2 O4 Si2 Ti'
_chemical_formula_weight 814.92
_chemical_name_common '(23) OPy2Ti(TPS)2'
_chemical_name_systematic
; 
 ? 
;
_space_group_IT_number 14
_symmetry_cell_setting monoclinic
_symmetry_space_group_name_Hall '-P 2yn'
_symmetry_space_group_name_H-M 'P 1 21/n 1'
_atom_sites_solution_hydrogens geom
_atom_sites_solution_primary direct
_atom_sites_solution_secondary difmap
_audit_creation_method SHELXL-97
_cell_angle_alpha 90.00
_cell_angle_beta 100.152(2)
_cell_angle_gamma 90.00
_cell_formula_units_Z 4
_cell_length_a 13.5219(15)
_cell_length_b 15.4673(17)
_cell_length_c 20.153(2)
_cell_measurement_reflns_used 4142
_cell_measurement_temperature 203(2)
_cell_measurement_theta_max 22.69
_cell_measurement_theta_min 2.38
_cell_volume 4149.0(8)
_computing_cell_refinement 'Bruker SMART'
_computing_data_collection 'Bruker SMART'
_computing_data_reduction 'Bruker SAINT'
_computing_molecular_graphics 'Bruker SHELXTL'
_computing_publication_material 'Bruker SHELXTL'
_computing_structure_refinement 'SHELXL-97 (Sheldrick, 1997)'
_computing_structure_solution 'SHELXS-97 (Sheldrick, 1990)'
_diffrn_ambient_temperature 203(2)
_diffrn_measured_fraction_theta_full 0.997
_diffrn_measured_fraction_theta_max 0.997
_diffrn_measurement_device_type 'CCD area detector'
_diffrn_measurement_method 'phi and omega scans'
_diffrn_radiation_monochromator graphite
_diffrn_radiation_source 'fine-focus sealed tube'
_diffrn_radiation_type MoK\a
_diffrn_radiation_wavelength 0.71073
_diffrn_reflns_av_R_equivalents 0.0523
_diffrn_reflns_av_sigmaI/netI 0.0503
_diffrn_reflns_limit_h_max 16
_diffrn_reflns_limit_h_min -16
_diffrn_reflns_limit_k_max 18
_diffrn_reflns_limit_k_min -18
_diffrn_reflns_limit_l_max 23
_diffrn_reflns_limit_l_min -24
_diffrn_reflns_number 29419
_diffrn_reflns_theta_full 25.26
_diffrn_reflns_theta_max 25.26
_diffrn_reflns_theta_min 1.67
_exptl_absorpt_coefficient_mu 0.311
_exptl_absorpt_correction_T_max 0.940
_exptl_absorpt_correction_T_min 0.861
_exptl_absorpt_correction_type empirical
_exptl_absorpt_process_details SADABS
_exptl_crystal_colour colorless
_exptl_crystal_density_diffrn 1.305
_exptl_crystal_density_meas ?
_exptl_crystal_density_method 'not measured'
_exptl_crystal_description irregular
_exptl_crystal_F_000 1704
_exptl_crystal_size_max 0.60
_exptl_crystal_size_mid 0.40
_exptl_crystal_size_min 0.20
_refine_diff_density_max 0.452
_refine_diff_density_min -0.242
_refine_diff_density_rms 0.063
_refine_ls_extinction_method none
_refine_ls_goodness_of_fit_ref 1.053
_refine_ls_hydrogen_treatment constr
_refine_ls_matrix_type full
_refine_ls_number_parameters 514
_refine_ls_number_reflns 7518
_refine_ls_number_restraints 0
_refine_ls_restrained_S_all 1.053
_refine_ls_R_factor_all 0.0694
_refine_ls_R_factor_gt 0.0491
_refine_ls_shift/su_max 0.002
_refine_ls_shift/su_mean 0.000
_refine_ls_structure_factor_coef Fsqd
_refine_ls_weighting_details 'calc w=1/[\s^2^(Fo^2^)+(0.0520P)^2^+1.1673P] where P=(Fo^2^+2Fc^2^)/3'
_refine_ls_weighting_scheme calc
_refine_ls_wR_factor_gt 0.1074
_refine_ls_wR_factor_ref 0.1173
_reflns_number_gt 5750
_reflns_number_total 7518
_reflns_threshold_expression >2sigma(I)
_cod_data_source_file ic0618798si20061106_104430_18.cif
_cod_data_source_block 6dc194s
_cod_depositor_comments
;
The following automatic conversions were performed:
'_symmetry_cell_setting' value 'Monoclinic' changed to 'monoclinic'
according to '/home/saulius/struct/CIF-dictionaries/cif_core.dic'
dictionary named 'cif_core.dic' version 2.4.1 from 2010-06-29.

Automatic conversion script
Id: cif_fix_enum 1527 2010-12-29 10:47:43Z saulius 

The following automatic conversions were performed:

'_exptl_crystal_density_meas' value 'not_measured' was changed to '?'
- the value is perceived as not measured.

Automatic conversion script
Id: cif_fix_values 3008 2015-01-20 13:52:24Z robertas 
;
_cod_original_cell_volume 4149.1(8)
_cod_database_code 4307362

loop_
_symmetry_equiv_pos_as_xyz
'x, y, z'
'-x+1/2, y+1/2, -z+1/2'
'-x, -y, -z'
'x-1/2, -y-1/2, z-1/2'

loop_
_atom_site_label
_atom_site_type_symbol
_atom_site_fract_x
_atom_site_fract_y
_atom_site_fract_z
_atom_site_U_iso_or_equiv
_atom_site_adp_type
_atom_site_occupancy
_atom_site_symmetry_multiplicity
_atom_site_calc_flag
_atom_site_refinement_flags
_atom_site_disorder_assembly
_atom_site_disorder_group
Ti1 Ti 0.73664(3) 0.56219(3) 0.03155(2) 0.02491(13) Uani 1 1 d . . .
Si1 Si 0.69465(5) 0.61642(4) 0.18713(3) 0.02551(17) Uani 1 1 d . . .
Si2 Si 0.82290(5) 0.75363(5) -0.02280(4) 0.02746(18) Uani 1 1 d . . .
O1 O 0.78328(13) 0.67095(11) 0.01374(9) 0.0326(4) Uani 1 1 d . . .
O2 O 0.69014(12) 0.58185(11) 0.11098(8) 0.0308(4) Uani 1 1 d . . .
O3 O 0.86653(12) 0.51770(11) 0.06275(8) 0.0317(4) Uani 1 1 d . . .
O4 O 0.60847(12) 0.55754(11) -0.02223(9) 0.0326(4) Uani 1 1 d . . .
N1 N 0.76144(16) 0.51513(13) -0.07018(10) 0.0293(5) Uani 1 1 d . . .
N2 N 0.71353(15) 0.41983(13) 0.04654(10) 0.0282(5) Uani 1 1 d . . .
C1 C 0.5835(2) 0.5222(2) -0.08702(14) 0.0408(7) Uani 1 1 d . . .
H1A H 0.5438 0.5641 -0.1171 0.049 Uiso 1 1 calc R . .
H1B H 0.5426 0.4702 -0.0855 0.049 Uiso 1 1 calc R . .
C2 C 0.6766(2) 0.49955(17) -0.11392(13) 0.0360(7) Uani 1 1 d . . .
C3 C 0.6779(3) 0.4685(2) -0.17839(15) 0.0498(8) Uani 1 1 d . . .
H3 H 0.6176 0.4559 -0.2078 0.060 Uiso 1 1 calc R . .
C4 C 0.7684(3) 0.4568(2) -0.19840(16) 0.0561(9) Uani 1 1 d . . .
H4 H 0.7709 0.4363 -0.2420 0.067 Uiso 1 1 calc R . .
C5 C 0.8559(3) 0.47500(19) -0.15440(16) 0.0482(8) Uani 1 1 d . . .
H5 H 0.9187 0.4685 -0.1678 0.058 Uiso 1 1 calc R . .
C6 C 0.8495(2) 0.50308(17) -0.09009(14) 0.0372(7) Uani 1 1 d . . .
H6 H 0.9091 0.5140 -0.0594 0.045 Uiso 1 1 calc R . .
C7 C 0.8907(2) 0.43103(18) 0.07664(15) 0.0406(7) Uani 1 1 d . . .
H7A H 0.9277 0.4258 0.1229 0.049 Uiso 1 1 calc R . .
H7B H 0.9343 0.4103 0.0460 0.049 Uiso 1 1 calc R . .
C8 C 0.7979(2) 0.37626(17) 0.06863(13) 0.0340(6) Uani 1 1 d . . .
C9 C 0.7978(2) 0.28825(19) 0.08125(16) 0.0494(8) Uani 1 1 d . . .
H9 H 0.8584 0.2588 0.0962 0.059 Uiso 1 1 calc R . .
C10 C 0.7082(3) 0.2446(2) 0.07162(17) 0.0550(9) Uani 1 1 d . . .
H10 H 0.7066 0.1849 0.0799 0.066 Uiso 1 1 calc R . .
C11 C 0.6204(2) 0.28942(19) 0.04964(15) 0.0465(8) Uani 1 1 d . . .
H11 H 0.5581 0.2608 0.0431 0.056 Uiso 1 1 calc R . .
C12 C 0.6255(2) 0.37635(18) 0.03740(14) 0.0372(7) Uani 1 1 d . . .
H12 H 0.5657 0.4068 0.0221 0.045 Uiso 1 1 calc R . .
C13 C 0.82787(18) 0.62855(15) 0.23127(13) 0.0278(6) Uani 1 1 d . . .
C14 C 0.90049(19) 0.66253(16) 0.19699(13) 0.0314(6) Uani 1 1 d . . .
H14 H 0.8822 0.6782 0.1514 0.038 Uiso 1 1 calc R . .
C15 C 0.9988(2) 0.67336(17) 0.22924(15) 0.0370(7) Uani 1 1 d . . .
H15 H 1.0466 0.6963 0.2054 0.044 Uiso 1 1 calc R . .
C16 C 1.0272(2) 0.65084(18) 0.29607(15) 0.0390(7) Uani 1 1 d . . .
H16 H 1.0940 0.6587 0.3178 0.047 Uiso 1 1 calc R . .
C17 C 0.9571(2) 0.61677(19) 0.33080(15) 0.0433(7) Uani 1 1 d . . .
H17 H 0.9761 0.6011 0.3763 0.052 Uiso 1 1 calc R . .
C18 C 0.8589(2) 0.60575(17) 0.29851(14) 0.0356(6) Uani 1 1 d . . .
H18 H 0.8118 0.5822 0.3226 0.043 Uiso 1 1 calc R . .
C19 C 0.63125(18) 0.53848(17) 0.23695(12) 0.0289(6) Uani 1 1 d . . .
C20 C 0.5913(2) 0.5634(2) 0.29304(14) 0.0429(7) Uani 1 1 d . . .
H20 H 0.5924 0.6222 0.3052 0.052 Uiso 1 1 calc R . .
C21 C 0.5498(2) 0.5036(2) 0.33154(16) 0.0552(9) Uani 1 1 d . . .
H21 H 0.5239 0.5218 0.3695 0.066 Uiso 1 1 calc R . .
C22 C 0.5467(2) 0.4177(2) 0.31400(17) 0.0526(9) Uani 1 1 d . . .
H22 H 0.5185 0.3770 0.3399 0.063 Uiso 1 1 calc R . .
C23 C 0.5847(2) 0.3914(2) 0.25860(16) 0.0485(8) Uani 1 1 d . . .
H23 H 0.5822 0.3327 0.2463 0.058 Uiso 1 1 calc R . .
C24 C 0.6265(2) 0.45093(17) 0.22080(14) 0.0358(6) Uani 1 1 d . . .
H24 H 0.6526 0.4318 0.1831 0.043 Uiso 1 1 calc R . .
C25 C 0.62845(19) 0.72297(16) 0.18476(12) 0.0278(6) Uani 1 1 d . . .
C26 C 0.6604(2) 0.78981(17) 0.22966(14) 0.0370(7) Uani 1 1 d . . .
H26 H 0.7188 0.7824 0.2622 0.044 Uiso 1 1 calc R . .
C27 C 0.6080(2) 0.86691(19) 0.22752(16) 0.0478(8) Uani 1 1 d . . .
H27 H 0.6313 0.9112 0.2582 0.057 Uiso 1 1 calc R . .
C28 C 0.5223(2) 0.87889(19) 0.18080(16) 0.0473(8) Uani 1 1 d . . .
H28 H 0.4862 0.9309 0.1800 0.057 Uiso 1 1 calc R . .
C29 C 0.4893(2) 0.81443(19) 0.13509(15) 0.0432(7) Uani 1 1 d . . .
H29 H 0.4312 0.8228 0.1026 0.052 Uiso 1 1 calc R . .
C30 C 0.5416(2) 0.73741(18) 0.13694(14) 0.0358(6) Uani 1 1 d . . .
H30 H 0.5184 0.6939 0.1055 0.043 Uiso 1 1 calc R . .
C31 C 0.74537(19) 0.85240(16) -0.01538(13) 0.0311(6) Uani 1 1 d . . .
C32 C 0.7055(3) 0.8709(2) 0.04183(18) 0.0581(9) Uani 1 1 d . . .
H32 H 0.7144 0.8313 0.0778 0.070 Uiso 1 1 calc R . .
C33 C 0.6524(3) 0.9470(2) 0.0471(2) 0.0729(12) Uani 1 1 d . . .
H33 H 0.6268 0.9587 0.0866 0.088 Uiso 1 1 calc R . .
C34 C 0.6375(2) 1.0045(2) -0.0050(2) 0.0602(10) Uani 1 1 d . . .
H34 H 0.6003 1.0551 -0.0016 0.072 Uiso 1 1 calc R . .
C35 C 0.6760(2) 0.98901(19) -0.06175(17) 0.0472(8) Uani 1 1 d . . .
H35 H 0.6666 1.0292 -0.0973 0.057 Uiso 1 1 calc R . .
C36 C 0.7290(2) 0.91401(17) -0.06669(14) 0.0374(7) Uani 1 1 d . . .
H36 H 0.7553 0.9039 -0.1062 0.045 Uiso 1 1 calc R . .
C37 C 0.81773(19) 0.73473(16) -0.11528(13) 0.0307(6) Uani 1 1 d . . .
C38 C 0.7315(2) 0.70030(17) -0.15499(14) 0.0351(6) Uani 1 1 d . . .
H38 H 0.6769 0.6846 -0.1345 0.042 Uiso 1 1 calc R . .
C39 C 0.7245(2) 0.6888(2) -0.22368(15) 0.0462(8) Uani 1 1 d . . .
H39 H 0.6657 0.6654 -0.2492 0.055 Uiso 1 1 calc R . .
C40 C 0.8034(3) 0.7116(2) -0.25460(15) 0.0545(9) Uani 1 1 d . . .
H40 H 0.7988 0.7033 -0.3012 0.065 Uiso 1 1 calc R . .
C41 C 0.8891(2) 0.7465(2) -0.21755(15) 0.0552(9) Uani 1 1 d . . .
H41 H 0.9428 0.7630 -0.2387 0.066 Uiso 1 1 calc R . .
C42 C 0.8957(2) 0.7574(2) -0.14864(14) 0.0423(7) Uani 1 1 d . . .
H42 H 0.9549 0.7808 -0.1236 0.051 Uiso 1 1 calc R . .
C43 C 0.95622(19) 0.77976(16) 0.01545(12) 0.0290(6) Uani 1 1 d . . .
C44 C 0.9963(2) 0.86126(18) 0.00615(14) 0.0365(7) Uani 1 1 d . . .
H44 H 0.9543 0.9040 -0.0169 0.044 Uiso 1 1 calc R . .
C45 C 1.0958(2) 0.88085(19) 0.02983(15) 0.0428(7) Uani 1 1 d . . .
H45 H 1.1210 0.9359 0.0222 0.051 Uiso 1 1 calc R . .
C46 C 1.1576(2) 0.8196(2) 0.06451(15) 0.0459(8) Uani 1 1 d . . .
H46 H 1.2255 0.8326 0.0807 0.055 Uiso 1 1 calc R . .
C47 C 1.1203(2) 0.7393(2) 0.07556(15) 0.0454(8) Uani 1 1 d . . .
H47 H 1.1627 0.6976 0.0998 0.054 Uiso 1 1 calc R . .
C48 C 1.0208(2) 0.71945(18) 0.05126(13) 0.0347(6) Uani 1 1 d . . .
H48 H 0.9964 0.6642 0.0591 0.042 Uiso 1 1 calc R . .

loop_
_atom_site_aniso_label
_atom_site_aniso_U_11
_atom_site_aniso_U_22
_atom_site_aniso_U_33
_atom_site_aniso_U_23
_atom_site_aniso_U_13
_atom_site_aniso_U_12
Ti1 0.0237(2) 0.0242(3) 0.0269(3) -0.00236(19) 0.00475(19) -0.00099(19)
Si1 0.0261(4) 0.0241(4) 0.0268(4) 0.0006(3) 0.0058(3) 0.0002(3)
Si2 0.0289(4) 0.0250(4) 0.0284(4) 0.0002(3) 0.0050(3) -0.0005(3)
O1 0.0360(10) 0.0277(10) 0.0345(10) -0.0015(8) 0.0072(8) -0.0046(8)
O2 0.0308(10) 0.0316(10) 0.0305(10) -0.0020(8) 0.0075(8) -0.0025(8)
O3 0.0251(9) 0.0321(11) 0.0363(10) -0.0025(8) 0.0015(8) -0.0018(8)
O4 0.0256(9) 0.0350(10) 0.0355(10) -0.0039(8) 0.0013(8) 0.0015(8)
N1 0.0312(12) 0.0271(12) 0.0299(12) -0.0004(9) 0.0061(10) -0.0008(9)
N2 0.0287(12) 0.0266(12) 0.0300(12) -0.0017(9) 0.0073(9) -0.0007(9)
C1 0.0321(16) 0.0491(18) 0.0368(16) -0.0036(14) -0.0059(13) -0.0028(13)
C2 0.0443(17) 0.0292(15) 0.0336(16) -0.0011(12) 0.0042(13) -0.0030(12)
C3 0.063(2) 0.0485(19) 0.0339(17) -0.0089(15) -0.0018(15) -0.0022(16)
C4 0.087(3) 0.047(2) 0.0361(18) -0.0124(15) 0.0181(18) 0.0031(18)
C5 0.063(2) 0.0382(18) 0.050(2) 0.0004(15) 0.0287(17) 0.0057(16)
C6 0.0409(17) 0.0330(16) 0.0402(17) -0.0003(13) 0.0144(13) 0.0021(12)
C7 0.0302(15) 0.0411(18) 0.0493(18) 0.0089(14) 0.0032(13) 0.0040(13)
C8 0.0357(16) 0.0351(16) 0.0321(15) 0.0051(12) 0.0086(12) 0.0039(12)
C9 0.053(2) 0.0375(18) 0.058(2) 0.0163(15) 0.0115(16) 0.0091(15)
C10 0.069(2) 0.0326(18) 0.065(2) 0.0108(16) 0.0177(19) -0.0056(17)
C11 0.051(2) 0.0385(18) 0.0514(19) -0.0011(15) 0.0131(15) -0.0169(15)
C12 0.0333(16) 0.0396(17) 0.0399(17) -0.0027(13) 0.0098(13) -0.0073(13)
C13 0.0293(14) 0.0186(13) 0.0359(15) -0.0033(11) 0.0069(12) 0.0009(11)
C14 0.0305(15) 0.0303(15) 0.0327(15) -0.0023(12) 0.0037(12) 0.0006(12)
C15 0.0311(15) 0.0332(16) 0.0483(18) -0.0032(13) 0.0115(13) -0.0016(12)
C16 0.0269(15) 0.0359(16) 0.0501(18) -0.0049(14) -0.0049(13) 0.0026(12)
C17 0.0417(17) 0.0463(19) 0.0375(17) 0.0035(14) -0.0050(14) 0.0018(14)
C18 0.0311(15) 0.0387(16) 0.0365(16) 0.0037(13) 0.0042(12) 0.0007(12)
C19 0.0249(14) 0.0320(15) 0.0288(14) 0.0046(11) 0.0019(11) -0.0013(11)
C20 0.0462(18) 0.0441(18) 0.0412(17) -0.0016(14) 0.0150(14) -0.0068(14)
C21 0.056(2) 0.073(3) 0.0410(19) 0.0054(17) 0.0202(16) -0.0107(18)
C22 0.0470(19) 0.059(2) 0.051(2) 0.0231(17) 0.0064(16) -0.0168(16)
C23 0.0511(19) 0.0364(18) 0.057(2) 0.0097(15) 0.0057(16) -0.0074(15)
C24 0.0367(16) 0.0323(16) 0.0379(16) 0.0037(12) 0.0056(13) -0.0016(12)
C25 0.0284(14) 0.0286(14) 0.0280(14) 0.0022(11) 0.0097(11) -0.0008(11)
C26 0.0365(16) 0.0340(16) 0.0393(16) -0.0028(13) 0.0030(13) 0.0014(13)
C27 0.054(2) 0.0329(17) 0.056(2) -0.0072(15) 0.0087(16) 0.0037(15)
C28 0.0496(19) 0.0316(17) 0.063(2) 0.0091(15) 0.0165(16) 0.0134(14)
C29 0.0354(16) 0.0439(18) 0.0494(18) 0.0134(15) 0.0053(14) 0.0091(14)
C30 0.0366(16) 0.0338(16) 0.0367(16) 0.0016(13) 0.0057(13) 0.0013(13)
C31 0.0285(14) 0.0256(14) 0.0394(16) -0.0017(12) 0.0061(12) -0.0037(11)
C32 0.081(3) 0.0406(19) 0.063(2) 0.0061(16) 0.041(2) 0.0080(17)
C33 0.087(3) 0.052(2) 0.096(3) -0.010(2) 0.062(2) 0.009(2)
C34 0.0436(19) 0.0315(18) 0.107(3) -0.003(2) 0.018(2) 0.0046(15)
C35 0.0399(18) 0.0317(17) 0.065(2) 0.0012(15) -0.0043(16) 0.0013(13)
C36 0.0333(16) 0.0338(16) 0.0416(17) -0.0024(13) -0.0030(13) 0.0013(12)
C37 0.0337(15) 0.0259(14) 0.0318(15) 0.0001(11) 0.0032(12) 0.0052(11)
C38 0.0326(15) 0.0340(16) 0.0384(16) 0.0008(13) 0.0049(12) 0.0030(12)
C39 0.0431(18) 0.0492(19) 0.0403(18) -0.0072(15) -0.0092(14) 0.0055(15)
C40 0.061(2) 0.074(2) 0.0279(16) -0.0075(16) 0.0052(15) 0.0066(18)
C41 0.048(2) 0.081(3) 0.0380(18) -0.0075(17) 0.0139(15) -0.0057(18)
C42 0.0354(16) 0.057(2) 0.0344(16) -0.0073(14) 0.0055(13) -0.0044(14)
C43 0.0326(15) 0.0289(15) 0.0262(14) 0.0001(11) 0.0070(11) 0.0002(11)
C44 0.0358(16) 0.0313(16) 0.0403(16) 0.0028(13) 0.0005(13) -0.0003(12)
C45 0.0411(17) 0.0340(17) 0.0515(19) 0.0029(14) 0.0029(14) -0.0102(13)
C46 0.0289(16) 0.060(2) 0.0463(18) 0.0072(16) -0.0017(13) -0.0079(14)
C47 0.0358(17) 0.0485(19) 0.0489(18) 0.0176(15) -0.0009(14) 0.0047(14)
C48 0.0370(16) 0.0324(15) 0.0349(15) 0.0046(12) 0.0071(12) -0.0015(12)

loop_
_atom_type_symbol
_atom_type_description
_atom_type_scat_dispersion_real
_atom_type_scat_dispersion_imag
_atom_type_scat_source
C C 0.0033 0.0016 'International Tables Vol C Tables 4.2.6.8 and 6.1.1.4'
H H 0.0000 0.0000 'International Tables Vol C Tables 4.2.6.8 and 6.1.1.4'
O O 0.0106 0.0060 'International Tables Vol C Tables 4.2.6.8 and 6.1.1.4'
Ti Ti 0.2776 0.4457 'International Tables Vol C Tables 4.2.6.8 and 6.1.1.4'
N N 0.0061 0.0033 'International Tables Vol C Tables 4.2.6.8 and 6.1.1.4'
Si Si 0.0817 0.0704 'International Tables Vol C Tables 4.2.6.8 and 6.1.1.4'

loop_
_geom_angle_atom_site_label_1
_geom_angle_atom_site_label_2
_geom_angle_atom_site_label_3
_geom_angle
_geom_angle_site_symmetry_1
_geom_angle_site_symmetry_3
_geom_angle_publ_flag
O2 Ti1 O1 101.42(8) . . ?
O2 Ti1 O4 94.94(8) . . ?
O1 Ti1 O4 103.53(8) . . ?
O2 Ti1 O3 102.15(8) . . ?
O1 Ti1 O3 93.84(8) . . ?
O4 Ti1 O3 152.70(8) . . ?
O2 Ti1 N2 88.18(7) . . ?
O1 Ti1 N2 166.74(8) . . ?
O4 Ti1 N2 84.50(8) . . ?
O3 Ti1 N2 75.04(7) . . ?
O2 Ti1 N1 165.85(8) . . ?
O1 Ti1 N1 90.38(7) . . ?
O4 Ti1 N1 74.50(8) . . ?
O3 Ti1 N1 84.63(8) . . ?
N2 Ti1 N1 81.53(7) . . ?
O2 Si1 C19 110.62(11) . . ?
O2 Si1 C25 109.23(10) . . ?
C19 Si1 C25 108.58(11) . . ?
O2 Si1 C13 110.88(10) . . ?
C19 Si1 C13 107.64(11) . . ?
C25 Si1 C13 109.85(11) . . ?
O1 Si2 C31 111.98(10) . . ?
O1 Si2 C43 110.83(11) . . ?
C31 Si2 C43 107.59(11) . . ?
O1 Si2 C37 111.88(11) . . ?
C31 Si2 C37 106.43(12) . . ?
C43 Si2 C37 107.87(11) . . ?
Si2 O1 Ti1 163.59(11) . . ?
Si1 O2 Ti1 156.45(11) . . ?
C7 O3 Ti1 126.01(16) . . ?
C1 O4 Ti1 126.84(16) . . ?
C6 N1 C2 118.9(2) . . ?
C6 N1 Ti1 126.99(18) . . ?
C2 N1 Ti1 114.13(17) . . ?
C8 N2 C12 118.4(2) . . ?
C8 N2 Ti1 114.12(17) . . ?
C12 N2 Ti1 127.47(18) . . ?
O4 C1 C2 110.4(2) . . ?
O4 C1 H1A 109.6 . . ?
C2 C1 H1A 109.6 . . ?
O4 C1 H1B 109.6 . . ?
C2 C1 H1B 109.6 . . ?
H1A C1 H1B 108.1 . . ?
N1 C2 C3 121.8(3) . . ?
N1 C2 C1 113.4(2) . . ?
C3 C2 C1 124.8(3) . . ?
C4 C3 C2 118.8(3) . . ?
C4 C3 H3 120.6 . . ?
C2 C3 H3 120.6 . . ?
C3 C4 C5 119.7(3) . . ?
C3 C4 H4 120.2 . . ?
C5 C4 H4 120.2 . . ?
C4 C5 C6 118.6(3) . . ?
C4 C5 H5 120.7 . . ?
C6 C5 H5 120.7 . . ?
N1 C6 C5 122.1(3) . . ?
N1 C6 H6 118.9 . . ?
C5 C6 H6 118.9 . . ?
O3 C7 C8 111.0(2) . . ?
O3 C7 H7A 109.4 . . ?
C8 C7 H7A 109.4 . . ?
O3 C7 H7B 109.4 . . ?
C8 C7 H7B 109.4 . . ?
H7A C7 H7B 108.0 . . ?
N2 C8 C9 122.0(3) . . ?
N2 C8 C7 113.7(2) . . ?
C9 C8 C7 124.3(3) . . ?
C10 C9 C8 119.2(3) . . ?
C10 C9 H9 120.4 . . ?
C8 C9 H9 120.4 . . ?
C9 C10 C11 119.2(3) . . ?
C9 C10 H10 120.4 . . ?
C11 C10 H10 120.4 . . ?
C12 C11 C10 118.9(3) . . ?
C12 C11 H11 120.6 . . ?
C10 C11 H11 120.6 . . ?
N2 C12 C11 122.3(3) . . ?
N2 C12 H12 118.8 . . ?
C11 C12 H12 118.8 . . ?
C18 C13 C14 117.3(2) . . ?
C18 C13 Si1 122.47(19) . . ?
C14 C13 Si1 120.21(19) . . ?
C15 C14 C13 120.9(2) . . ?
C15 C14 H14 119.5 . . ?
C13 C14 H14 119.5 . . ?
C16 C15 C14 120.5(3) . . ?
C16 C15 H15 119.7 . . ?
C14 C15 H15 119.7 . . ?
C17 C16 C15 119.7(3) . . ?
C17 C16 H16 120.2 . . ?
C15 C16 H16 120.2 . . ?
C16 C17 C18 119.8(3) . . ?
C16 C17 H17 120.1 . . ?
C18 C17 H17 120.1 . . ?
C17 C18 C13 121.8(3) . . ?
C17 C18 H18 119.1 . . ?
C13 C18 H18 119.1 . . ?
C20 C19 C24 116.9(2) . . ?
C20 C19 Si1 122.5(2) . . ?
C24 C19 Si1 120.5(2) . . ?
C21 C20 C19 121.5(3) . . ?
C21 C20 H20 119.3 . . ?
C19 C20 H20 119.3 . . ?
C22 C21 C20 119.9(3) . . ?
C22 C21 H21 120.1 . . ?
C20 C21 H21 120.1 . . ?
C23 C22 C21 119.8(3) . . ?
C23 C22 H22 120.1 . . ?
C21 C22 H22 120.1 . . ?
C22 C23 C24 120.1(3) . . ?
C22 C23 H23 119.9 . . ?
C24 C23 H23 119.9 . . ?
C23 C24 C19 121.8(3) . . ?
C23 C24 H24 119.1 . . ?
C19 C24 H24 119.1 . . ?
C26 C25 C30 117.1(2) . . ?
C26 C25 Si1 123.0(2) . . ?
C30 C25 Si1 119.83(19) . . ?
C27 C26 C25 121.4(3) . . ?
C27 C26 H26 119.3 . . ?
C25 C26 H26 119.3 . . ?
C28 C27 C26 120.3(3) . . ?
C28 C27 H27 119.9 . . ?
C26 C27 H27 119.9 . . ?
C27 C28 C29 119.8(3) . . ?
C27 C28 H28 120.1 . . ?
C29 C28 H28 120.1 . . ?
C28 C29 C30 120.1(3) . . ?
C28 C29 H29 119.9 . . ?
C30 C29 H29 119.9 . . ?
C29 C30 C25 121.3(3) . . ?
C29 C30 H30 119.4 . . ?
C25 C30 H30 119.4 . . ?
C32 C31 C36 116.2(3) . . ?
C32 C31 Si2 122.7(2) . . ?
C36 C31 Si2 121.0(2) . . ?
C31 C32 C33 121.3(3) . . ?
C31 C32 H32 119.3 . . ?
C33 C32 H32 119.3 . . ?
C34 C33 C32 120.0(3) . . ?
C34 C33 H33 120.0 . . ?
C32 C33 H33 120.0 . . ?
C35 C34 C33 120.5(3) . . ?
C35 C34 H34 119.8 . . ?
C33 C34 H34 119.8 . . ?
C34 C35 C36 119.4(3) . . ?
C34 C35 H35 120.3 . . ?
C36 C35 H35 120.3 . . ?
C35 C36 C31 122.6(3) . . ?
C35 C36 H36 118.7 . . ?
C31 C36 H36 118.7 . . ?
C42 C37 C38 116.5(2) . . ?
C42 C37 Si2 122.8(2) . . ?
C38 C37 Si2 120.6(2) . . ?
C39 C38 C37 121.7(3) . . ?
C39 C38 H38 119.2 . . ?
C37 C38 H38 119.2 . . ?
C40 C39 C38 120.0(3) . . ?
C40 C39 H39 120.0 . . ?
C38 C39 H39 120.0 . . ?
C39 C40 C41 120.2(3) . . ?
C39 C40 H40 119.9 . . ?
C41 C40 H40 119.9 . . ?
C40 C41 C42 119.4(3) . . ?
C40 C41 H41 120.3 . . ?
C42 C41 H41 120.3 . . ?
C41 C42 C37 122.2(3) . . ?
C41 C42 H42 118.9 . . ?
C37 C42 H42 118.9 . . ?
C48 C43 C44 116.9(2) . . ?
C48 C43 Si2 122.6(2) . . ?
C44 C43 Si2 120.45(19) . . ?
C45 C44 C43 122.0(3) . . ?
C45 C44 H44 119.0 . . ?
C43 C44 H44 119.0 . . ?
C46 C45 C44 119.7(3) . . ?
C46 C45 H45 120.2 . . ?
C44 C45 H45 120.2 . . ?
C45 C46 C47 119.9(3) . . ?
C45 C46 H46 120.0 . . ?
C47 C46 H46 120.0 . . ?
C46 C47 C48 120.4(3) . . ?
C46 C47 H47 119.8 . . ?
C48 C47 H47 119.8 . . ?
C47 C48 C43 121.2(3) . . ?
C47 C48 H48 119.4 . . ?
C43 C48 H48 119.4 . . ?

loop_
_geom_bond_atom_site_label_1
_geom_bond_atom_site_label_2
_geom_bond_distance
_geom_bond_site_symmetry_2
_geom_bond_publ_flag
Ti1 O2 1.8453(17) . ?
Ti1 O1 1.8538(17) . ?
Ti1 O4 1.8766(17) . ?
Ti1 O3 1.8880(17) . ?
Ti1 N2 2.252(2) . ?
Ti1 N1 2.256(2) . ?
Si1 O2 1.6161(18) . ?
Si1 C19 1.871(3) . ?
Si1 C25 1.872(3) . ?
Si1 C13 1.873(3) . ?
Si2 O1 1.6136(18) . ?
Si2 C31 1.874(3) . ?
Si2 C43 1.876(3) . ?
Si2 C37 1.876(3) . ?
O3 C7 1.397(3) . ?
O4 C1 1.401(3) . ?
N1 C6 1.335(3) . ?
N1 C2 1.340(3) . ?
N2 C8 1.332(3) . ?
N2 C12 1.351(3) . ?
C1 C2 1.497(4) . ?
C1 H1A 0.9800 . ?
C1 H1B 0.9800 . ?
C2 C3 1.388(4) . ?
C3 C4 1.367(4) . ?
C3 H3 0.9400 . ?
C4 C5 1.377(4) . ?
C4 H4 0.9400 . ?
C5 C6 1.384(4) . ?
C5 H5 0.9400 . ?
C6 H6 0.9400 . ?
C7 C8 1.500(4) . ?
C7 H7A 0.9800 . ?
C7 H7B 0.9800 . ?
C8 C9 1.385(4) . ?
C9 C10 1.370(4) . ?
C9 H9 0.9400 . ?
C10 C11 1.379(4) . ?
C10 H10 0.9400 . ?
C11 C12 1.371(4) . ?
C11 H11 0.9400 . ?
C12 H12 0.9400 . ?
C13 C18 1.391(4) . ?
C13 C14 1.399(3) . ?
C14 C15 1.383(4) . ?
C14 H14 0.9400 . ?
C15 C16 1.379(4) . ?
C15 H15 0.9400 . ?
C16 C17 1.378(4) . ?
C16 H16 0.9400 . ?
C17 C18 1.383(4) . ?
C17 H17 0.9400 . ?
C18 H18 0.9400 . ?
C19 C20 1.391(4) . ?
C19 C24 1.392(4) . ?
C20 C21 1.389(4) . ?
C20 H20 0.9400 . ?
C21 C22 1.373(5) . ?
C21 H21 0.9400 . ?
C22 C23 1.370(4) . ?
C22 H22 0.9400 . ?
C23 C24 1.378(4) . ?
C23 H23 0.9400 . ?
C24 H24 0.9400 . ?
C25 C26 1.391(4) . ?
C25 C30 1.399(4) . ?
C26 C27 1.384(4) . ?
C26 H26 0.9400 . ?
C27 C28 1.370(4) . ?
C27 H27 0.9400 . ?
C28 C29 1.377(4) . ?
C28 H28 0.9400 . ?
C29 C30 1.382(4) . ?
C29 H29 0.9400 . ?
C30 H30 0.9400 . ?
C31 C32 1.386(4) . ?
C31 C36 1.395(4) . ?
C32 C33 1.392(4) . ?
C32 H32 0.9400 . ?
C33 C34 1.364(5) . ?
C33 H33 0.9400 . ?
C34 C35 1.359(5) . ?
C34 H34 0.9400 . ?
C35 C36 1.376(4) . ?
C35 H35 0.9400 . ?
C36 H36 0.9400 . ?
C37 C42 1.392(4) . ?
C37 C38 1.398(4) . ?
C38 C39 1.382(4) . ?
C38 H38 0.9400 . ?
C39 C40 1.373(4) . ?
C39 H39 0.9400 . ?
C40 C41 1.373(4) . ?
C40 H40 0.9400 . ?
C41 C42 1.386(4) . ?
C41 H41 0.9400 . ?
C42 H42 0.9400 . ?
C43 C48 1.390(4) . ?
C43 C44 1.398(4) . ?
C44 C45 1.379(4) . ?
C44 H44 0.9400 . ?
C45 C46 1.370(4) . ?
C45 H45 0.9400 . ?
C46 C47 1.373(4) . ?
C46 H46 0.9400 . ?
C47 C48 1.383(4) . ?
C47 H47 0.9400 . ?
C48 H48 0.9400 . ?
